data_4326482
loop_
_publ_author_name
'Deguang Huang'
'Olga V. Makhlynets'
'Lay Ling Tan'
'Sonny C. Lee'
'Elena V. Rybak-Akimova'
'R. H. Holm'

_publ_section_title
;
 Fast Carbon Dioxide Fixation by
 2,6-Pyridinedicarboxamidato-nickel(II)-hydroxide Complexes: Influence of
 Changes in Reactive Site Environment on Reaction Rates
;
_journal_name_full 'Inorganic Chemistry'
_journal_page_first 10070
_journal_page_last 10081
_journal_paper_doi 10.1021/ic200942u
_journal_volume 50
_journal_year 2011
_chemical_formula_moiety 'C28 H30 N3 Ni O5, C8 H20 N'
_chemical_formula_sum 'C36 H50 N4 Ni O5'
_chemical_formula_weight 677.51
_chemical_name_common (Et4N)[Ni(pyN2Et2)(HCO3)]
_space_group_IT_number 14
_symmetry_cell_setting monoclinic
_symmetry_space_group_name_Hall '-P 2yn'
_symmetry_space_group_name_H-M 'P 1 21/n 1'
_atom_sites_solution_hydrogens geom
_atom_sites_solution_primary direct
_atom_sites_solution_secondary difmap
_audit_creation_method
;
SHELXL-97

This data was obtained from a crappy crystal at 110K.

A two-set disordered model was applied to all the atoms of this molecule,
with final refined occupancies of 0.51/0.49 and 0.60 &/0.40 for main
structure and cation Et4N+, respectively. All the non-hydrogen atoms were
anisotroped.

The temperature factors of all atoms in this model were evened out by using
commands DELU & SIMU and some atoms by EADP, in order to reach
an elipsoid level of atom for publication, so that the R(reflections) were
affected to be given as slightly higher values compared to those of common
structures.

The cation Et4N+ has worse disorder problem than the main structure, so
its bond lengths and bond angles were constrainted by using DFIX
in addition to the using of DELU & SIMU and EADP for temperature factors.

The final refinement of this model gave a satisfied result accept by CIFcheck
program.
;
_cell_angle_alpha 90.00
_cell_angle_beta 102.029(2)
_cell_angle_gamma 90.00
_cell_formula_units_Z 4
_cell_length_a 15.1722(15)
_cell_length_b 12.3940(12)
_cell_length_c 19.0984(18)
_cell_measurement_reflns_used 8789
_cell_measurement_temperature 100(2)
_cell_measurement_theta_max 23.41
_cell_measurement_theta_min 2.27
_cell_volume 3512.5(6)
_computing_cell_refinement 'Bruker SAINT'
_computing_data_collection 'Bruker APEX2'
_computing_data_reduction 'Bruker SAINT'
_computing_molecular_graphics 'Bruker SHELXTL'
_computing_publication_material 'Bruker SHELXTL'
_computing_structure_refinement 'SHELXL-97 (Sheldrick, 1997)'
_computing_structure_solution 'SHELXS-97 (Sheldrick, 1990)'
_diffrn_ambient_temperature 100(2)
_diffrn_measured_fraction_theta_full 0.995
_diffrn_measured_fraction_theta_max 0.995
_diffrn_measurement_device_type 'Bruker APEX-II CCD'
_diffrn_measurement_method '\f and \w scans'
_diffrn_radiation_monochromator graphite
_diffrn_radiation_source 'fine-focus sealed tube'
_diffrn_radiation_type MoK\a
_diffrn_radiation_wavelength 0.71073
_diffrn_reflns_av_R_equivalents 0.0325
_diffrn_reflns_av_sigmaI/netI 0.0232
_diffrn_reflns_limit_h_max 18
_diffrn_reflns_limit_h_min -18
_diffrn_reflns_limit_k_max 14
_diffrn_reflns_limit_k_min -14
_diffrn_reflns_limit_l_max 23
_diffrn_reflns_limit_l_min -23
_diffrn_reflns_number 37728
_diffrn_reflns_theta_full 25.39
_diffrn_reflns_theta_max 25.39
_diffrn_reflns_theta_min 1.56
_diffrn_standards_number 0
_exptl_absorpt_coefficient_mu 0.599
_exptl_absorpt_correction_T_max 0.8796
_exptl_absorpt_correction_T_min 0.8362
_exptl_absorpt_correction_type multi-scan
_exptl_absorpt_process_details SADABS
_exptl_crystal_colour red
_exptl_crystal_density_diffrn 1.281
_exptl_crystal_density_meas ?
_exptl_crystal_description block
_exptl_crystal_F_000 1448
_exptl_crystal_size_max 0.31
_exptl_crystal_size_mid 0.30
_exptl_crystal_size_min 0.22
_refine_diff_density_max 1.079
_refine_diff_density_min -1.120
_refine_diff_density_rms 0.085
_refine_ls_extinction_method none
_refine_ls_goodness_of_fit_ref 1.027
_refine_ls_hydrogen_treatment constr
_refine_ls_matrix_type full
_refine_ls_number_parameters 768
_refine_ls_number_reflns 6427
_refine_ls_number_restraints 703
_refine_ls_restrained_S_all 1.029
_refine_ls_R_factor_all 0.1039
_refine_ls_R_factor_gt 0.0807
_refine_ls_shift/su_max 0.002
_refine_ls_shift/su_mean 0.000
_refine_ls_structure_factor_coef Fsqd
_refine_ls_weighting_details 'calc w=1/[\s^2^(Fo^2^)+(0.1632P)^2^+4.7520P] where P=(Fo^2^+2Fc^2^)/3'
_refine_ls_weighting_scheme calc
_refine_ls_wR_factor_gt 0.2312
_refine_ls_wR_factor_ref 0.2666
_reflns_number_gt 4668
_reflns_number_total 6427
_reflns_threshold_expression >2sigma(I)
_cod_data_source_file ic200942u_si_001_5.cif
_cod_data_source_block Compound8
_cod_depositor_comments
;
The following automatic conversions were performed:

'_exptl_crystal_density_meas' value 'none' was changed to '?' - the
value is perceived as not measured.

Automatic conversion script
Id: cif_fix_values 3008 2015-01-20 13:52:24Z robertas 
;
_cod_database_code 4326482

loop_
_symmetry_equiv_pos_as_xyz
'x, y, z'
'-x+1/2, y+1/2, -z+1/2'
'-x, -y, -z'
'x-1/2, -y-1/2, z-1/2'

loop_
_atom_site_label
_atom_site_type_symbol
_atom_site_fract_x
_atom_site_fract_y
_atom_site_fract_z
_atom_site_U_iso_or_equiv
_atom_site_adp_type
_atom_site_occupancy
_atom_site_symmetry_multiplicity
_atom_site_calc_flag
_atom_site_refinement_flags
_atom_site_disorder_assembly
_atom_site_disorder_group
Ni1 Ni 0.5390(4) 0.7036(3) 0.1334(3) 0.0535(10) Uani 0.606(8) 1 d PU A 1
O1 O 0.3316(7) 0.5094(8) 0.1404(7) 0.078(2) Uani 0.606(8) 1 d PU A 1
O2 O 0.7691(7) 0.5958(8) 0.0867(7) 0.065(2) Uani 0.606(8) 1 d PU A 1
O3 O 0.5288(12) 0.8517(12) 0.1488(8) 0.059(2) Uani 0.606(8) 1 d PU A 1
O4 O 0.5154(11) 0.8736(13) 0.0305(8) 0.063(3) Uani 0.606(8) 1 d PU A 1
O5 O 0.5221(9) 1.0150(11) 0.1026(9) 0.070(3) Uani 0.606(8) 1 d PU A 1
H5A H 0.5111 1.0464 0.0628 0.105 Uiso 0.606(8) 1 calc PR A 1
N1 N 0.4211(9) 0.6618(11) 0.1428(10) 0.077(2) Uani 0.606(8) 1 d PU A 1
N2 N 0.5457(8) 0.5605(12) 0.1087(11) 0.0545(17) Uani 0.606(8) 1 d PU A 1
N3 N 0.6611(8) 0.7053(13) 0.1207(10) 0.0523(16) Uani 0.606(8) 1 d PU A 1
C1 C 0.4010(9) 0.5549(10) 0.1314(9) 0.069(2) Uani 0.606(8) 1 d PU A 1
C2 C 0.4758(8) 0.4989(11) 0.1070(9) 0.0603(18) Uani 0.606(8) 1 d PU A 1
C3 C 0.4780(9) 0.3907(10) 0.0843(7) 0.064(2) Uani 0.606(8) 1 d PU A 1
H3A H 0.4282 0.3441 0.0837 0.077 Uiso 0.606(8) 1 calc PR A 1
C4 C 0.5530(10) 0.3550(11) 0.0633(7) 0.067(2) Uani 0.606(8) 1 d PU A 1
H4A H 0.5550 0.2832 0.0462 0.080 Uiso 0.606(8) 1 calc PR A 1
C5 C 0.6273(8) 0.4230(9) 0.0668(7) 0.0615(19) Uani 0.606(8) 1 d PU A 1
H5B H 0.6804 0.3981 0.0530 0.074 Uiso 0.606(8) 1 calc PR A 1
C6 C 0.6215(8) 0.5267(10) 0.0907(8) 0.0531(15) Uani 0.606(8) 1 d PU A 1
C7 C 0.6928(8) 0.6135(10) 0.0995(9) 0.0524(16) Uani 0.606(8) 1 d PU A 1
C8 C 0.7196(12) 0.7973(13) 0.1334(11) 0.0534(14) Uani 0.606(8) 1 d PU A 1
C9 C 0.7391(18) 0.845(2) 0.0806(14) 0.061(2) Uani 0.606(8) 1 d PU A 1
C10 C 0.7974(11) 0.9423(13) 0.0900(7) 0.064(2) Uani 0.606(8) 1 d PU A 1
H10A H 0.8132 0.9774 0.0501 0.076 Uiso 0.606(8) 1 calc PR A 1
C11 C 0.8288(9) 0.9808(10) 0.1607(6) 0.070(2) Uani 0.606(8) 1 d PU A 1
H11A H 0.8658 1.0432 0.1694 0.084 Uiso 0.606(8) 1 calc PR A 1
C12 C 0.8048(8) 0.9261(10) 0.2162(7) 0.068(2) Uani 0.606(8) 1 d PU A 1
H12A H 0.8241 0.9528 0.2635 0.082 Uiso 0.606(8) 1 calc PR A 1
C13 C 0.7522(7) 0.8312(8) 0.2053(5) 0.0661(17) Uani 0.424(6) 1 d PU A 1
C14 C 0.7279(17) 0.7807(17) 0.2660(13) 0.076(2) Uani 0.424(6) 1 d PU A 1
H14A H 0.6668 0.7492 0.2521 0.092 Uiso 0.424(6) 1 calc PR A 1
H14B H 0.7274 0.8349 0.3040 0.092 Uiso 0.424(6) 1 calc PR A 1
C15 C 0.8003(11) 0.6870(13) 0.2956(8) 0.084(2) Uani 0.424(6) 1 d PU A 1
H15A H 0.7828 0.6503 0.3361 0.126 Uiso 0.424(6) 1 calc PR A 1
H15B H 0.8602 0.7192 0.3114 0.126 Uiso 0.424(6) 1 calc PR A 1
H15C H 0.8019 0.6348 0.2574 0.126 Uiso 0.424(6) 1 calc PR A 1
C16 C 0.7010(11) 0.8157(18) 0.0006(11) 0.077(3) Uani 0.606(8) 1 d PU A 1
H16A H 0.6472 0.7694 -0.0020 0.093 Uiso 0.606(8) 1 calc PR A 1
H16B H 0.6812 0.8827 -0.0263 0.093 Uiso 0.606(8) 1 calc PR A 1
C17 C 0.7639(11) 0.7604(15) -0.0339(7) 0.106(3) Uani 0.606(8) 1 d PU A 1
H17A H 0.7351 0.7449 -0.0837 0.159 Uiso 0.606(8) 1 calc PR A 1
H17B H 0.7825 0.6927 -0.0087 0.159 Uiso 0.606(8) 1 calc PR A 1
H17C H 0.8169 0.8062 -0.0327 0.159 Uiso 0.606(8) 1 calc PR A 1
C18 C 0.3636(9) 0.7248(11) 0.1764(9) 0.084(2) Uani 0.606(8) 1 d PU A 1
C19 C 0.3714(9) 0.7112(14) 0.2513(10) 0.094(2) Uani 0.606(8) 1 d PU A 1
C20 C 0.3157(9) 0.7796(14) 0.2819(9) 0.110(3) Uani 0.606(8) 1 d PU A 1
H20A H 0.3191 0.7756 0.3320 0.132 Uiso 0.606(8) 1 calc PR A 1
C21 C 0.2564(11) 0.8521(18) 0.2425(12) 0.116(3) Uani 0.606(8) 1 d PU A 1
H21A H 0.2201 0.8970 0.2652 0.139 Uiso 0.606(8) 1 calc PR A 1
C22 C 0.2507(10) 0.8582(13) 0.1727(10) 0.111(3) Uani 0.606(8) 1 d PU A 1
H22A H 0.2087 0.9073 0.1459 0.133 Uiso 0.606(8) 1 calc PR A 1
C23 C 0.3044(13) 0.7951(13) 0.1357(11) 0.098(3) Uani 0.606(8) 1 d PU A 1
C24 C 0.2923(16) 0.8054(18) 0.0546(12) 0.113(4) Uani 0.606(8) 1 d PU A 1
H24A H 0.2806 0.8822 0.0416 0.135 Uiso 0.606(8) 1 calc PR A 1
H24B H 0.3499 0.7855 0.0414 0.135 Uiso 0.606(8) 1 calc PR A 1
C25 C 0.2198(14) 0.7401(17) 0.0106(11) 0.126(4) Uani 0.606(8) 1 d PU A 1
H25A H 0.2185 0.7528 -0.0402 0.189 Uiso 0.606(8) 1 calc PR A 1
H25B H 0.1617 0.7608 0.0214 0.189 Uiso 0.606(8) 1 calc PR A 1
H25C H 0.2311 0.6635 0.0216 0.189 Uiso 0.606(8) 1 calc PR A 1
C26 C 0.4384(10) 0.6385(15) 0.2897(8) 0.105(3) Uani 0.606(8) 1 d PU A 1
H26A H 0.4970 0.6591 0.2785 0.126 Uiso 0.606(8) 1 calc PR A 1
H26B H 0.4238 0.5654 0.2698 0.126 Uiso 0.606(8) 1 calc PR A 1
C27 C 0.4523(11) 0.6300(13) 0.3727(7) 0.123(4) Uani 0.606(8) 1 d PU A 1
H27A H 0.5012 0.5792 0.3907 0.184 Uiso 0.606(8) 1 calc PR A 1
H27B H 0.3966 0.6043 0.3854 0.184 Uiso 0.606(8) 1 calc PR A 1
H27C H 0.4678 0.7012 0.3941 0.184 Uiso 0.606(8) 1 calc PR A 1
C28 C 0.5203(10) 0.9064(14) 0.0924(9) 0.057(2) Uani 0.606(8) 1 d PU A 1
Ni1' Ni 0.5226(7) 0.7085(5) 0.1231(5) 0.0534(16) Uani 0.394(8) 1 d PU A 2
O1' O 0.3010(10) 0.5421(10) 0.1357(10) 0.069(3) Uani 0.394(8) 1 d PU A 2
O2' O 0.7508(11) 0.5700(14) 0.0984(11) 0.074(4) Uani 0.394(8) 1 d PU A 2
O3' O 0.516(2) 0.8595(16) 0.1329(13) 0.062(4) Uani 0.394(8) 1 d PDU A 2
O4' O 0.4947(17) 0.8744(18) 0.0141(12) 0.060(4) Uani 0.394(8) 1 d PDU A 2
O5' O 0.4979(14) 1.0202(15) 0.0864(14) 0.060(4) Uani 0.394(8) 1 d PDU A 2
H5' H 0.5034 1.0536 0.0492 0.090 Uiso 0.394(8) 1 calc PR A 2
N1' N 0.4042(12) 0.6812(11) 0.1409(10) 0.056(3) Uani 0.394(8) 1 d PU A 2
N2' N 0.5234(12) 0.5657(14) 0.1109(16) 0.053(3) Uani 0.394(8) 1 d PU A 2
N3' N 0.6435(12) 0.6988(19) 0.1152(15) 0.059(3) Uani 0.394(8) 1 d PU A 2
C1' C 0.3762(12) 0.5784(11) 0.1304(11) 0.057(3) Uani 0.394(8) 1 d PU A 2
C2' C 0.4469(12) 0.5091(12) 0.1090(12) 0.053(3) Uani 0.394(8) 1 d PU A 2
C4' C 0.5154(15) 0.3540(14) 0.0693(12) 0.067(4) Uani 0.394(8) 1 d PU A 2
H4'A H 0.5131 0.2805 0.0550 0.081 Uiso 0.394(8) 1 calc PR A 2
C3' C 0.4404(13) 0.4027(11) 0.0884(10) 0.060(3) Uani 0.394(8) 1 d PU A 2
H3'A H 0.3865 0.3631 0.0871 0.072 Uiso 0.394(8) 1 calc PR A 2
C5' C 0.5910(14) 0.4126(15) 0.0715(12) 0.069(3) Uani 0.394(8) 1 d PU A 2
H5'A H 0.6421 0.3803 0.0585 0.082 Uiso 0.394(8) 1 calc PR A 2
C6' C 0.5941(13) 0.5212(15) 0.0931(15) 0.061(3) Uani 0.394(8) 1 d PU A 2
C7' C 0.6701(13) 0.5984(17) 0.1012(15) 0.063(3) Uani 0.394(8) 1 d PU A 2
C8' C 0.712(2) 0.782(2) 0.1353(18) 0.062(3) Uani 0.394(8) 1 d PU A 2
C9' C 0.748(3) 0.856(3) 0.077(2) 0.066(3) Uani 0.394(8) 1 d PU A 2
C10' C 0.804(2) 0.927(2) 0.1088(12) 0.075(4) Uani 0.394(8) 1 d PU A 2
H10B H 0.8269 0.9747 0.0777 0.090 Uiso 0.394(8) 1 calc PR A 2
C11' C 0.8358(16) 0.9432(17) 0.1780(13) 0.082(4) Uani 0.394(8) 1 d PU A 2
H11B H 0.8764 1.0010 0.1933 0.099 Uiso 0.394(8) 1 calc PR A 2
C12' C 0.8108(15) 0.8794(17) 0.2262(11) 0.078(4) Uani 0.394(8) 1 d PU A 2
H12B H 0.8374 0.8894 0.2753 0.094 Uiso 0.394(8) 1 calc PR A 2
C13' C 0.743(2) 0.793(2) 0.2059(16) 0.071(3) Uani 0.276(6) 1 d PU A 2
C14' C 0.7009(17) 0.7303(19) 0.2588(12) 0.076(2) Uani 0.276(6) 1 d PDU A 2
H14C H 0.7462 0.6830 0.2888 0.092 Uiso 0.276(6) 1 calc PR A 2
H14D H 0.6507 0.6849 0.2332 0.092 Uiso 0.276(6) 1 calc PR A 2
C15' C 0.6663(16) 0.8141(17) 0.3051(11) 0.084(2) Uani 0.276(6) 1 d PDU A 2
H15D H 0.6397 0.7775 0.3412 0.126 Uiso 0.276(6) 1 calc PR A 2
H15E H 0.6204 0.8591 0.2748 0.126 Uiso 0.276(6) 1 calc PR A 2
H15F H 0.7164 0.8596 0.3289 0.126 Uiso 0.276(6) 1 calc PR A 2
C16' C 0.7251(17) 0.824(2) 0.0031(17) 0.074(4) Uani 0.394(8) 1 d PU A 2
H16C H 0.6947 0.8850 -0.0259 0.089 Uiso 0.394(8) 1 calc PR A 2
H16D H 0.6828 0.7625 -0.0026 0.089 Uiso 0.394(8) 1 calc PR A 2
C17' C 0.8151(14) 0.7905(15) -0.0253(11) 0.087(4) Uani 0.394(8) 1 d PU A 2
H17D H 0.7983 0.7689 -0.0757 0.130 Uiso 0.394(8) 1 calc PR A 2
H17E H 0.8450 0.7302 0.0033 0.130 Uiso 0.394(8) 1 calc PR A 2
H17F H 0.8563 0.8523 -0.0206 0.130 Uiso 0.394(8) 1 calc PR A 2
C18' C 0.3483(15) 0.7560(13) 0.1647(10) 0.062(3) Uani 0.394(8) 1 d PU A 2
C19' C 0.3519(12) 0.7641(12) 0.2391(8) 0.067(3) Uani 0.394(8) 1 d PU A 2
C20' C 0.2945(14) 0.8389(13) 0.2628(10) 0.070(3) Uani 0.394(8) 1 d PU A 2
H20B H 0.2923 0.8434 0.3121 0.083 Uiso 0.394(8) 1 calc PR A 2
C21' C 0.2416(12) 0.9055(14) 0.2133(10) 0.078(3) Uani 0.394(8) 1 d PU A 2
H21B H 0.2027 0.9559 0.2289 0.093 Uiso 0.394(8) 1 calc PR A 2
C22' C 0.2440(13) 0.9006(16) 0.1426(10) 0.081(3) Uani 0.394(8) 1 d PU A 2
H22B H 0.2082 0.9500 0.1108 0.098 Uiso 0.394(8) 1 calc PR A 2
C23' C 0.2964(15) 0.8264(16) 0.1148(11) 0.073(3) Uani 0.394(8) 1 d PU A 2
C24' C 0.2959(19) 0.821(2) 0.0351(11) 0.079(4) Uani 0.394(8) 1 d PU A 2
H24C H 0.3103 0.8923 0.0175 0.095 Uiso 0.394(8) 1 calc PR A 2
H24D H 0.3420 0.7686 0.0264 0.095 Uiso 0.394(8) 1 calc PR A 2
C25' C 0.2054(17) 0.7857(16) -0.0032(14) 0.093(5) Uani 0.394(8) 1 d PU A 2
H25D H 0.2042 0.7810 -0.0546 0.140 Uiso 0.394(8) 1 calc PR A 2
H25E H 0.1603 0.8381 0.0050 0.140 Uiso 0.394(8) 1 calc PR A 2
H25F H 0.1916 0.7148 0.0146 0.140 Uiso 0.394(8) 1 calc PR A 2
C26' C 0.4162(17) 0.6991(14) 0.2925(10) 0.089(4) Uani 0.394(8) 1 d PU A 2
H26C H 0.4738 0.7030 0.2761 0.107 Uiso 0.394(8) 1 calc PR A 2
H26D H 0.4254 0.7421 0.3371 0.107 Uiso 0.394(8) 1 calc PR A 2
C27' C 0.4112(18) 0.5911(17) 0.3154(12) 0.110(5) Uani 0.394(8) 1 d PU A 2
H27D H 0.4651 0.5739 0.3517 0.164 Uiso 0.394(8) 1 calc PR A 2
H27E H 0.4074 0.5425 0.2744 0.164 Uiso 0.394(8) 1 calc PR A 2
H27F H 0.3575 0.5821 0.3358 0.164 Uiso 0.394(8) 1 calc PR A 2
C28' C 0.5052(17) 0.9152(18) 0.0761(15) 0.059(4) Uani 0.394(8) 1 d PDU A 2
C13" C 0.7522(7) 0.8312(8) 0.2053(5) 0.0661(17) Uani 0.30 1 d P B 3
C14" C 0.737(3) 0.752(3) 0.2711(19) 0.076(2) Uani 0.30 1 d P B 3
H14E H 0.6769 0.7771 0.2766 0.092 Uiso 0.30 1 calc PR B 3
H14F H 0.7246 0.6829 0.2448 0.092 Uiso 0.30 1 calc PR B 3
C15" C 0.7684(15) 0.7144(18) 0.3366(10) 0.084(2) Uani 0.30 1 d P B 3
H15G H 0.7202 0.6765 0.3536 0.126 Uiso 0.30 1 calc PR B 3
H15H H 0.7901 0.7746 0.3689 0.126 Uiso 0.30 1 calc PR B 3
H15I H 0.8182 0.6643 0.3358 0.126 Uiso 0.30 1 calc PR B 3
N4 N 0.4707(4) 1.1120(8) 0.3208(3) 0.133(2) Uani 0.513(5) 1 d PU C 1
C29 C 0.5222(11) 1.0512(19) 0.2954(13) 0.145(4) Uani 0.513(5) 1 d PU C 1
H29A H 0.4795 1.0050 0.2621 0.174 Uiso 0.513(5) 1 calc PR C 1
H29B H 0.5473 1.0038 0.3365 0.174 Uiso 0.513(5) 1 calc PR C 1
C30 C 0.5964(11) 1.0613(16) 0.2596(12) 0.146(4) Uani 0.513(5) 1 d PU C 1
H30A H 0.6178 0.9893 0.2500 0.219 Uiso 0.513(5) 1 calc PR C 1
H30B H 0.6455 1.1013 0.2902 0.219 Uiso 0.513(5) 1 calc PR C 1
H30C H 0.5765 1.1001 0.2144 0.219 Uiso 0.513(5) 1 calc PR C 1
C31 C 0.5410(10) 1.1908(18) 0.3779(9) 0.139(3) Uani 0.513(5) 1 d PU C 1
H31A H 0.5745 1.1439 0.4164 0.166 Uiso 0.513(5) 1 calc PR C 1
H31B H 0.5855 1.2207 0.3520 0.166 Uiso 0.513(5) 1 calc PR C 1
C32 C 0.5032(15) 1.284(3) 0.4134(18) 0.227(12) Uani 0.513(5) 1 d PU C 1
H32A H 0.5525 1.3219 0.4452 0.340 Uiso 0.513(5) 1 calc PR C 1
H32B H 0.4606 1.2566 0.4413 0.340 Uiso 0.513(5) 1 calc PR C 1
H32C H 0.4721 1.3340 0.3766 0.340 Uiso 0.513(5) 1 calc PR C 1
C33 C 0.4449(10) 1.2150(15) 0.2630(8) 0.112(3) Uani 0.513(5) 1 d PU C 1
H33A H 0.4140 1.2724 0.2847 0.135 Uiso 0.513(5) 1 calc PR C 1
H33B H 0.5008 1.2458 0.2522 0.135 Uiso 0.513(5) 1 calc PR C 1
C34 C 0.3826(14) 1.174(2) 0.1927(11) 0.128(4) Uani 0.513(5) 1 d PU C 1
H34A H 0.3662 1.2352 0.1597 0.193 Uiso 0.513(5) 1 calc PR C 1
H34B H 0.3279 1.1428 0.2037 0.193 Uiso 0.513(5) 1 calc PR C 1
H34C H 0.4145 1.1198 0.1703 0.193 Uiso 0.513(5) 1 calc PR C 1
C35 C 0.3866(10) 1.0965(18) 0.3477(8) 0.127(3) Uani 0.513(5) 1 d PU C 1
H35A H 0.3382 1.0711 0.3080 0.153 Uiso 0.513(5) 1 calc PR C 1
H35B H 0.3675 1.1665 0.3646 0.153 Uiso 0.513(5) 1 calc PR C 1
C36 C 0.4012(13) 1.0041(19) 0.4168(11) 0.151(5) Uani 0.513(5) 1 d PU C 1
H36A H 0.3444 0.9951 0.4329 0.226 Uiso 0.513(5) 1 calc PR C 1
H36B H 0.4478 1.0301 0.4567 0.226 Uiso 0.513(5) 1 calc PR C 1
H36C H 0.4197 0.9346 0.4000 0.226 Uiso 0.513(5) 1 calc PR C 1
N4' N 0.4707(4) 1.1120(8) 0.3208(3) 0.133(2) Uani 0.487(5) 1 d PDU C 2
C29' C 0.4894(11) 0.9733(18) 0.2947(14) 0.145(4) Uani 0.487(5) 1 d PU C 2
H29C H 0.4355 0.9300 0.2978 0.174 Uiso 0.487(5) 1 calc PR C 2
H29D H 0.4951 0.9733 0.2440 0.174 Uiso 0.487(5) 1 calc PR C 2
C30' C 0.5683(12) 0.9203(18) 0.3372(12) 0.146(4) Uani 0.487(5) 1 d PU C 2
H30D H 0.5722 0.8465 0.3197 0.219 Uiso 0.487(5) 1 calc PR C 2
H30E H 0.5631 0.9183 0.3875 0.219 Uiso 0.487(5) 1 calc PR C 2
H30F H 0.6226 0.9604 0.3330 0.219 Uiso 0.487(5) 1 calc PR C 2
C31' C 0.5249(11) 1.190(2) 0.3020(10) 0.139(3) Uani 0.487(5) 1 d PU C 2
H31C H 0.5378 1.1698 0.2550 0.166 Uiso 0.487(5) 1 calc PR C 2
H31D H 0.5829 1.1882 0.3372 0.166 Uiso 0.487(5) 1 calc PR C 2
C32' C 0.4868(14) 1.3214(19) 0.2959(16) 0.227(12) Uani 0.487(5) 1 d PD C 2
H32D H 0.5327 1.3685 0.2828 0.340 Uiso 0.487(5) 1 calc PR C 2
H32E H 0.4750 1.3441 0.3423 0.340 Uiso 0.487(5) 1 calc PR C 2
H32F H 0.4311 1.3263 0.2593 0.340 Uiso 0.487(5) 1 calc PR C 2
C33' C 0.3723(10) 1.1072(17) 0.2791(8) 0.112(3) Uani 0.487(5) 1 d PU C 2
H33C H 0.3448 1.0396 0.2922 0.135 Uiso 0.487(5) 1 calc PR C 2
H33D H 0.3389 1.1681 0.2948 0.135 Uiso 0.487(5) 1 calc PR C 2
C34' C 0.3596(15) 1.112(2) 0.1996(11) 0.128(4) Uani 0.487(5) 1 d PU C 2
H34D H 0.2951 1.1074 0.1779 0.193 Uiso 0.487(5) 1 calc PR C 2
H34E H 0.3910 1.0507 0.1830 0.193 Uiso 0.487(5) 1 calc PR C 2
H34F H 0.3842 1.1794 0.1856 0.193 Uiso 0.487(5) 1 calc PR C 2
C35' C 0.4548(12) 1.0858(18) 0.3994(8) 0.127(3) Uani 0.487(5) 1 d PDU C 2
H35C H 0.4975 1.0294 0.4222 0.153 Uiso 0.487(5) 1 calc PR C 2
H35D H 0.3926 1.0590 0.3964 0.153 Uiso 0.487(5) 1 calc PR C 2
C36' C 0.4714(16) 1.2025(17) 0.4490(12) 0.151(5) Uani 0.487(5) 1 d PD C 2
H36D H 0.4618 1.1881 0.4973 0.226 Uiso 0.487(5) 1 calc PR C 2
H36E H 0.4288 1.2577 0.4261 0.226 Uiso 0.487(5) 1 calc PR C 2
H36F H 0.5332 1.2281 0.4520 0.226 Uiso 0.487(5) 1 calc PR C 2

loop_
_atom_site_aniso_label
_atom_site_aniso_U_11
_atom_site_aniso_U_22
_atom_site_aniso_U_33
_atom_site_aniso_U_23
_atom_site_aniso_U_13
_atom_site_aniso_U_12
Ni1 0.0632(17) 0.0470(13) 0.0559(17) -0.0081(11) 0.0255(18) -0.0013(8)
O1 0.089(4) 0.069(5) 0.081(5) -0.009(4) 0.029(5) -0.027(3)
O2 0.077(3) 0.059(5) 0.067(5) 0.002(4) 0.030(3) 0.023(2)
O3 0.052(4) 0.0503(17) 0.081(5) -0.019(3) 0.029(5) -0.0023(18)
O4 0.074(8) 0.035(3) 0.080(5) -0.013(3) 0.018(6) 0.003(4)
O5 0.066(6) 0.0390(19) 0.104(8) -0.026(3) 0.017(5) 0.003(4)
N1 0.073(3) 0.065(3) 0.102(5) -0.031(4) 0.041(4) -0.021(2)
N2 0.080(4) 0.0428(19) 0.044(4) 0.001(3) 0.020(5) 0.001(2)
N3 0.059(3) 0.047(2) 0.054(4) -0.003(3) 0.019(3) 0.0093(18)
C1 0.083(4) 0.060(3) 0.069(5) -0.011(4) 0.028(4) -0.019(3)
C2 0.087(4) 0.048(2) 0.047(4) 0.000(3) 0.018(4) -0.007(2)
C3 0.099(5) 0.044(3) 0.048(5) 0.007(3) 0.012(5) -0.006(3)
C4 0.104(6) 0.045(3) 0.049(4) 0.003(3) 0.009(5) 0.005(3)
C5 0.092(5) 0.047(3) 0.045(4) -0.002(3) 0.012(4) 0.013(3)
C6 0.081(4) 0.043(2) 0.036(4) 0.005(3) 0.013(4) 0.012(2)
C7 0.069(3) 0.048(3) 0.043(4) 0.001(3) 0.018(4) 0.0150(19)
C8 0.055(3) 0.051(3) 0.059(2) -0.004(3) 0.024(3) 0.007(2)
C9 0.058(5) 0.066(5) 0.061(2) 0.007(3) 0.019(3) 0.005(3)
C10 0.058(5) 0.071(5) 0.066(3) 0.011(4) 0.022(4) 0.002(3)
C11 0.067(5) 0.074(5) 0.072(4) 0.002(3) 0.024(4) -0.007(4)
C12 0.072(5) 0.073(5) 0.062(3) -0.004(3) 0.019(4) -0.013(4)
C13 0.062(4) 0.082(4) 0.061(2) -0.010(3) 0.027(3) -0.016(3)
C14 0.072(5) 0.102(6) 0.059(2) -0.006(4) 0.024(3) -0.030(4)
C15 0.089(6) 0.105(6) 0.061(4) 0.004(4) 0.023(4) -0.024(5)
C16 0.079(7) 0.095(6) 0.060(2) 0.008(4) 0.018(4) -0.010(5)
C17 0.104(7) 0.155(9) 0.065(5) -0.018(6) 0.031(5) -0.005(7)
C18 0.070(3) 0.079(5) 0.116(4) -0.037(4) 0.050(4) -0.025(3)
C19 0.074(4) 0.108(6) 0.111(4) -0.051(4) 0.045(4) -0.030(4)
C20 0.082(5) 0.133(8) 0.130(6) -0.059(5) 0.058(5) -0.028(4)
C21 0.085(6) 0.125(8) 0.156(7) -0.059(6) 0.067(6) -0.019(4)
C22 0.091(5) 0.102(7) 0.157(6) -0.041(6) 0.066(6) -0.006(4)
C23 0.086(5) 0.088(6) 0.137(5) -0.026(4) 0.063(4) -0.006(4)
C24 0.104(7) 0.111(9) 0.137(5) -0.013(6) 0.057(6) 0.020(6)
C25 0.115(9) 0.136(10) 0.133(7) -0.014(8) 0.041(6) 0.017(8)
C26 0.102(6) 0.119(8) 0.108(5) -0.032(5) 0.050(5) -0.020(4)
C27 0.132(8) 0.140(9) 0.107(5) -0.035(6) 0.051(5) -0.030(6)
C28 0.052(5) 0.0379(19) 0.085(5) -0.019(2) 0.023(5) 0.003(4)
Ni1' 0.073(4) 0.0252(12) 0.061(2) 0.0097(10) 0.0122(19) -0.0014(13)
O1' 0.093(7) 0.051(6) 0.068(6) -0.007(5) 0.026(6) -0.022(5)
O2' 0.084(7) 0.062(7) 0.074(8) 0.016(6) 0.014(6) 0.022(5)
O3' 0.068(9) 0.031(4) 0.087(9) 0.003(5) 0.021(7) 0.001(4)
O4' 0.061(8) 0.024(4) 0.087(9) -0.005(5) -0.005(6) 0.001(4)
O5' 0.071(10) 0.026(4) 0.085(9) -0.004(4) 0.019(7) -0.002(5)
N1' 0.088(6) 0.033(5) 0.056(5) 0.000(4) 0.035(5) -0.012(4)
N2' 0.088(7) 0.029(4) 0.042(6) 0.012(4) 0.017(7) 0.010(4)
N3' 0.072(6) 0.048(5) 0.058(6) 0.014(5) 0.016(6) 0.011(4)
C1' 0.091(6) 0.036(5) 0.049(5) -0.002(4) 0.028(6) -0.010(4)
C2' 0.093(7) 0.031(4) 0.035(5) 0.005(4) 0.015(6) 0.001(5)
C4' 0.100(9) 0.039(5) 0.059(7) 0.001(5) 0.009(7) 0.019(5)
C3' 0.098(8) 0.035(4) 0.046(6) 0.003(4) 0.010(7) 0.008(5)
C5' 0.096(8) 0.046(5) 0.062(7) 0.009(5) 0.012(7) 0.025(6)
C6' 0.087(7) 0.042(4) 0.051(6) 0.015(4) 0.009(6) 0.018(5)
C7' 0.080(6) 0.053(5) 0.054(6) 0.017(5) 0.011(6) 0.021(5)
C8' 0.064(6) 0.061(6) 0.063(5) 0.006(5) 0.021(5) 0.006(5)
C9' 0.070(7) 0.061(7) 0.070(5) 0.005(5) 0.025(6) 0.008(5)
C10' 0.069(7) 0.077(8) 0.086(7) 0.008(7) 0.030(7) -0.007(6)
C11' 0.074(7) 0.082(8) 0.092(8) -0.004(7) 0.019(7) -0.017(7)
C12' 0.076(7) 0.084(8) 0.077(7) -0.011(7) 0.022(6) -0.017(7)
C13' 0.070(6) 0.080(7) 0.066(5) -0.005(6) 0.021(5) -0.018(6)
C14' 0.072(5) 0.102(6) 0.059(2) -0.006(4) 0.024(3) -0.030(4)
C15' 0.089(6) 0.105(6) 0.061(4) 0.004(4) 0.023(4) -0.024(5)
C16' 0.083(9) 0.069(8) 0.073(6) 0.010(6) 0.021(7) 0.003(7)
C17' 0.093(10) 0.092(9) 0.079(8) -0.010(7) 0.022(8) -0.004(8)
C18' 0.084(6) 0.041(5) 0.073(5) -0.010(4) 0.044(5) -0.014(5)
C19' 0.097(7) 0.042(5) 0.077(5) -0.007(4) 0.054(5) -0.008(5)
C20' 0.091(7) 0.049(6) 0.082(6) -0.017(5) 0.046(6) -0.003(5)
C21' 0.078(7) 0.071(7) 0.093(7) -0.015(6) 0.041(6) 0.003(5)
C22' 0.078(7) 0.081(7) 0.094(7) -0.009(6) 0.038(6) 0.007(6)
C23' 0.077(6) 0.064(6) 0.087(6) -0.005(5) 0.037(5) -0.003(5)
C24' 0.088(8) 0.068(7) 0.090(7) 0.001(6) 0.041(6) -0.002(6)
C25' 0.099(9) 0.077(9) 0.107(9) 0.016(8) 0.027(7) -0.006(8)
C26' 0.132(9) 0.071(7) 0.078(6) -0.004(6) 0.057(6) 0.025(6)
C27' 0.146(11) 0.091(8) 0.096(9) 0.008(7) 0.035(9) 0.008(9)
C28' 0.065(8) 0.027(4) 0.084(9) 0.002(5) 0.014(7) 0.000(5)
C13" 0.062(4) 0.082(4) 0.061(2) -0.010(3) 0.027(3) -0.016(3)
C14" 0.072(5) 0.102(6) 0.059(2) -0.006(4) 0.024(3) -0.030(4)
C15" 0.089(6) 0.105(6) 0.061(4) 0.004(4) 0.023(4) -0.024(5)
N4 0.082(3) 0.226(6) 0.084(3) -0.005(4) 0.003(3) 0.020(4)
C29 0.073(6) 0.150(9) 0.210(11) -0.044(8) 0.025(6) 0.002(6)
C30 0.089(6) 0.150(9) 0.197(11) -0.062(8) 0.021(6) 0.003(6)
C31 0.073(5) 0.248(10) 0.093(6) -0.019(6) 0.017(5) -0.015(6)
C32 0.117(10) 0.32(2) 0.28(2) -0.16(2) 0.111(14) -0.121(13)
C33 0.080(5) 0.180(8) 0.079(4) -0.019(5) 0.023(4) 0.008(5)
C34 0.108(8) 0.188(11) 0.087(5) 0.000(8) 0.014(5) -0.010(8)
C35 0.086(5) 0.205(9) 0.084(5) -0.003(6) 0.002(4) 0.008(6)
C36 0.115(10) 0.195(16) 0.135(11) 0.011(9) 0.008(8) 0.006(9)
N4' 0.082(3) 0.226(6) 0.084(3) -0.005(4) 0.003(3) 0.020(4)
C29' 0.073(6) 0.150(9) 0.210(11) -0.044(8) 0.025(6) 0.002(6)
C30' 0.089(6) 0.150(9) 0.197(11) -0.062(8) 0.021(6) 0.003(6)
C31' 0.073(5) 0.248(10) 0.093(6) -0.019(6) 0.017(5) -0.015(6)
C32' 0.117(10) 0.32(2) 0.28(2) -0.16(2) 0.111(14) -0.121(13)
C33' 0.080(5) 0.180(8) 0.079(4) -0.019(5) 0.023(4) 0.008(5)
C34' 0.108(8) 0.188(11) 0.087(5) 0.000(8) 0.014(5) -0.010(8)
C35' 0.086(5) 0.205(9) 0.084(5) -0.003(6) 0.002(4) 0.008(6)
C36' 0.115(10) 0.195(16) 0.135(11) 0.011(9) 0.008(8) 0.006(9)

loop_
_atom_type_symbol
_atom_type_description
_atom_type_scat_dispersion_real
_atom_type_scat_dispersion_imag
_atom_type_scat_source
C C 0.0033 0.0016 'International Tables Vol C Tables 4.2.6.8 and 6.1.1.4'
H H 0.0000 0.0000 'International Tables Vol C Tables 4.2.6.8 and 6.1.1.4'
N N 0.0061 0.0033 'International Tables Vol C Tables 4.2.6.8 and 6.1.1.4'
O O 0.0106 0.0060 'International Tables Vol C Tables 4.2.6.8 and 6.1.1.4'
Ni Ni 0.3393 1.1124 'International Tables Vol C Tables 4.2.6.8 and 6.1.1.4'

loop_
_geom_angle_atom_site_label_1
_geom_angle_atom_site_label_2
_geom_angle_atom_site_label_3
_geom_angle
N2 Ni1 O3 174.4(9)
N2 Ni1 N1 82.3(5)
O3 Ni1 N1 98.1(7)
N2 Ni1 N3 82.7(5)
O3 Ni1 N3 97.0(7)
N1 Ni1 N3 164.8(6)
C28 O3 Ni1 113.1(10)
C28 O5 H5A 109.5
C1 N1 C18 117.9(12)
C1 N1 Ni1 115.5(8)
C18 N1 Ni1 124.8(10)
C2 N2 C6 123.4(12)
C2 N2 Ni1 118.9(9)
C6 N2 Ni1 117.6(9)
C7 N3 C8 118.8(11)
C7 N3 Ni1 116.6(9)
C8 N3 Ni1 124.6(11)
O1 C1 N1 126.0(12)
O1 C1 C2 123.9(11)
N1 C1 C2 110.1(10)
N2 C2 C3 119.5(11)
N2 C2 C1 112.9(11)
C3 C2 C1 127.5(11)
C4 C3 C2 118.5(10)
C4 C3 H3A 120.8
C2 C3 H3A 120.8
C3 C4 C5 120.4(11)
C3 C4 H4A 119.8
C5 C4 H4A 119.8
C6 C5 C4 118.2(10)
C6 C5 H5B 120.9
C4 C5 H5B 120.9
N2 C6 C5 119.9(11)
N2 C6 C7 112.6(10)
C5 C6 C7 127.5(9)
O2 C7 N3 128.1(10)
O2 C7 C6 121.6(10)
N3 C7 C6 110.3(9)
C9 C8 C13 122.7(17)
C9 C8 N3 119(2)
C13 C8 N3 118.5(13)
C8 C9 C10 121(2)
C8 C9 C16 124.8(19)
C10 C9 C16 113.6(15)
C11 C10 C9 117.5(14)
C11 C10 H10A 121.2
C9 C10 H10A 121.2
C12 C11 C10 118.6(11)
C12 C11 H11A 120.7
C10 C11 H11A 120.7
C11 C12 C13 122.1(10)
C11 C12 H12A 118.9
C13 C12 H12A 118.9
C12 C13 C8 117.4(9)
C12 C13 C14 118.5(13)
C8 C13 C14 123.8(13)
C13 C14 C15 109.1(16)
C13 C14 H14A 109.9
C15 C14 H14A 109.9
C13 C14 H14B 109.9
C15 C14 H14B 109.9
H14A C14 H14B 108.3
C14 C15 H15A 109.5
C14 C15 H15B 109.5
H15A C15 H15B 109.5
C14 C15 H15C 109.5
H15A C15 H15C 109.5
H15B C15 H15C 109.5
C17 C16 C9 114.5(16)
C17 C16 H16A 108.6
C9 C16 H16A 108.6
C17 C16 H16B 108.6
C9 C16 H16B 108.6
H16A C16 H16B 107.6
C16 C17 H17A 109.5
C16 C17 H17B 109.5
H17A C17 H17B 109.5
C16 C17 H17C 109.5
H17A C17 H17C 109.5
H17B C17 H17C 109.5
C23 C18 N1 119.0(14)
C23 C18 C19 123.6(13)
N1 C18 C19 117.4(14)
C20 C19 C18 114.5(17)
C20 C19 C26 126.0(16)
C18 C19 C26 119.2(11)
C21 C20 C19 123.1(16)
C21 C20 H20A 118.4
C19 C20 H20A 118.4
C22 C21 C20 119.1(15)
C22 C21 H21A 120.5
C20 C21 H21A 120.5
C21 C22 C23 123.2(18)
C21 C22 H22A 118.4
C23 C22 H22A 118.4
C18 C23 C22 116.4(16)
C18 C23 C24 123.7(14)
C22 C23 C24 119.9(18)
C25 C24 C23 116.6(16)
C25 C24 H24A 108.1
C23 C24 H24A 108.1
C25 C24 H24B 108.1
C23 C24 H24B 108.1
H24A C24 H24B 107.3
C24 C25 H25A 109.5
C24 C25 H25B 109.5
H25A C25 H25B 109.5
C24 C25 H25C 109.5
H25A C25 H25C 109.5
H25B C25 H25C 109.5
C19 C26 C27 119.4(13)
C19 C26 H26A 107.5
C27 C26 H26A 107.5
C19 C26 H26B 107.5
C27 C26 H26B 107.5
H26A C26 H26B 107.0
C26 C27 H27A 109.5
C26 C27 H27B 109.5
H27A C27 H27B 109.5
C26 C27 H27C 109.5
H27A C27 H27C 109.5
H27B C27 H27C 109.5
O4 C28 O3 128.1(15)
O4 C28 O5 117.2(15)
O3 C28 O5 114.6(12)
N2' Ni1' N3' 83.8(8)
N2' Ni1' O3' 177.3(14)
N3' Ni1' O3' 98.1(11)
N2' Ni1' N1' 83.2(6)
N3' Ni1' N1' 165.1(10)
O3' Ni1' N1' 95.2(10)
C28' O3' Ni1' 117.2(17)
C28' O5' H5' 109.5
C1' N1' C18' 118.9(15)
C1' N1' Ni1' 114.7(10)
C18' N1' Ni1' 126.4(12)
C6' N2' C2' 121.3(16)
C6' N2' Ni1' 118.6(13)
C2' N2' Ni1' 119.3(10)
C7' N3' C8' 118.3(19)
C7' N3' Ni1' 114.3(13)
C8' N3' Ni1' 126.3(19)
O1' C1' N1' 126.5(13)
O1' C1' C2' 122.3(12)
N1' C1' C2' 111.2(13)
N2' C2' C3' 121.1(14)
N2' C2' C1' 110.9(13)
C3' C2' C1' 128.0(14)
C5' C4' C3' 119.5(16)
C5' C4' H4'A 120.3
C3' C4' H4'A 120.3
C2' C3' C4' 118.2(15)
C2' C3' H3'A 120.9
C4' C3' H3'A 120.9
C4' C5' C6' 120.0(15)
C4' C5' H5'A 120.0
C6' C5' H5'A 120.0
N2' C6' C5' 120.0(15)
N2' C6' C7' 111.2(17)
C5' C6' C7' 128.8(16)
O2' C7' N3' 125.9(17)
O2' C7' C6' 123.0(18)
N3' C7' C6' 111.0(14)
C13' C8' N3' 115(2)
C13' C8' C9' 122(3)
N3' C8' C9' 123(3)
C10' C9' C16' 130(3)
C10' C9' C8' 111(3)
C16' C9' C8' 118(3)
C9' C10' C11' 129(3)
C9' C10' H10B 115.3
C11' C10' H10B 115.3
C10' C11' C12' 120.4(18)
C10' C11' H11B 119.8
C12' C11' H11B 119.8
C11' C12' C13' 122.3(19)
C11' C12' H12B 118.9
C13' C12' H12B 118.9
C8' C13' C12' 115(2)
C8' C13' C14' 121(2)
C12' C13' C14' 124(2)
C13' C14' C15' 106.2(19)
C13' C14' H14C 110.5
C15' C14' H14C 110.5
C13' C14' H14D 110.5
C15' C14' H14D 110.5
H14C C14' H14D 108.7
C14' C15' H15D 109.5
C14' C15' H15E 109.5
H15D C15' H15E 109.5
C14' C15' H15F 109.5
H15D C15' H15F 109.5
H15E C15' H15F 109.5
C9' C16' C17' 110(2)
C9' C16' H16C 109.6
C17' C16' H16C 109.6
C9' C16' H16D 109.6
C17' C16' H16D 109.6
H16C C16' H16D 108.1
C16' C17' H17D 109.5
C16' C17' H17E 109.5
H17D C17' H17E 109.5
C16' C17' H17F 109.5
H17D C17' H17F 109.5
H17E C17' H17F 109.5
N1' C18' C23' 119.0(15)
N1' C18' C19' 118.4(17)
C23' C18' C19' 122.4(16)
C20' C19' C18' 118.2(16)
C20' C19' C26' 119.7(14)
C18' C19' C26' 122.1(14)
C21' C20' C19' 118.9(15)
C21' C20' H20B 120.6
C19' C20' H20B 120.6
C22' C21' C20' 121.5(15)
C22' C21' H21B 119.2
C20' C21' H21B 119.2
C21' C22' C23' 123.0(17)
C21' C22' H22B 118.5
C23' C22' H22B 118.5
C22' C23' C18' 115.8(16)
C22' C23' C24' 121.9(17)
C18' C23' C24' 122.3(17)
C25' C24' C23' 108.6(19)
C25' C24' H24C 110.0
C23' C24' H24C 110.0
C25' C24' H24D 110.0
C23' C24' H24D 110.0
H24C C24' H24D 108.4
C24' C25' H25D 109.5
C24' C25' H25E 109.5
H25D C25' H25E 109.5
C24' C25' H25F 109.5
H25D C25' H25F 109.5
H25E C25' H25F 109.5
C27' C26' C19' 131(2)
C27' C26' H26C 104.6
C19' C26' H26C 104.6
C27' C26' H26D 104.6
C19' C26' H26D 104.6
H26C C26' H26D 105.7
C26' C27' H27D 109.5
C26' C27' H27E 109.5
H27D C27' H27E 109.5
C26' C27' H27F 109.5
H27D C27' H27F 109.5
H27E C27' H27F 109.5
O3' C28' O4' 123(2)
O3' C28' O5' 114(2)
O4' C28' O5' 122.2(16)
C15" C14" H14E 99.8
C15" C14" H14F 99.8
H14E C14" H14F 104.1
C14" C15" H15G 109.5
C14" C15" H15H 109.5
H15G C15" H15H 109.5
C14" C15" H15I 109.5
H15G C15" H15I 109.5
H15H C15" H15I 109.5
C29 N4 C35 135.0(16)
C29 N4 C31 103.9(12)
C35 N4 C31 109.1(10)
C29 N4 C33 106.4(14)
C35 N4 C33 103.1(10)
C31 N4 C33 90.8(10)
N4 C29 C30 138(2)
N4 C29 H29A 102.6
C30 C29 H29A 102.6
N4 C29 H29B 102.6
C30 C29 H29B 102.6
H29A C29 H29B 104.9
C29 C30 H30A 109.5
C29 C30 H30B 109.5
H30A C30 H30B 109.5
C29 C30 H30C 109.5
H30A C30 H30C 109.5
H30B C30 H30C 109.5
C32 C31 N4 119.3(14)
C32 C31 H31A 107.5
N4 C31 H31A 107.5
C32 C31 H31B 107.5
N4 C31 H31B 107.5
H31A C31 H31B 107.0
C31 C32 H32A 109.5
C31 C32 H32B 109.5
H32A C32 H32B 109.5
C31 C32 H32C 109.5
H32A C32 H32C 109.5
H32B C32 H32C 109.5
C34 C33 N4 109.7(14)
C34 C33 H33A 109.7
N4 C33 H33A 109.7
C34 C33 H33B 109.7
N4 C33 H33B 109.7
H33A C33 H33B 108.2
C33 C34 H34A 109.5
C33 C34 H34B 109.5
H34A C34 H34B 109.5
C33 C34 H34C 109.5
H34A C34 H34C 109.5
H34B C34 H34C 109.5
N4 C35 C36 111.6(12)
N4 C35 H35A 109.3
C36 C35 H35A 109.3
N4 C35 H35B 109.3
C36 C35 H35B 109.3
H35A C35 H35B 108.0
C35 C36 H36A 109.5
C35 C36 H36B 109.5
H36A C36 H36B 109.5
C35 C36 H36C 109.5
H36A C36 H36C 109.5
H36B C36 H36C 109.5
C30' C29' H29C 108.4
C30' C29' H29D 108.4
H29C C29' H29D 107.5
C29' C30' H30D 109.5
C29' C30' H30E 109.5
H30D C30' H30E 109.5
C29' C30' H30F 109.5
H30D C30' H30F 109.5
H30E C30' H30F 109.5
C32' C31' H31C 107.7
C32' C31' H31D 107.7
H31C C31' H31D 107.1
C31' C32' H32D 109.5
C31' C32' H32E 109.5
H32D C32' H32E 109.5
C31' C32' H32F 109.5
H32D C32' H32F 109.5
H32E C32' H32F 109.5
C34' C33' H33C 108.4
C34' C33' H33D 108.4
H33C C33' H33D 107.5
C33' C34' H34D 109.5
C33' C34' H34E 109.5
H34D C34' H34E 109.5
C33' C34' H34F 109.5
H34D C34' H34F 109.5
H34E C34' H34F 109.5
C36' C35' H35C 110.1
C36' C35' H35D 110.1
H35C C35' H35D 108.4
C35' C36' H36D 109.5
C35' C36' H36E 109.5
H36D C36' H36E 109.5
C35' C36' H36F 109.5
H36D C36' H36F 109.5
H36E C36' H36F 109.5

loop_
_geom_bond_atom_site_label_1
_geom_bond_atom_site_label_2
_geom_bond_distance
Ni1 N2 1.842(14)
Ni1 O3 1.871(14)
Ni1 N1 1.907(13)
Ni1 N3 1.917(11)
O1 C1 1.237(14)
O2 C7 1.251(14)
O3 C28 1.256(17)
O4 C28 1.238(16)
O5 C28 1.360(19)
O5 H5A 0.8400
N1 C1 1.366(17)
N1 C18 1.421(15)
N2 C2 1.302(16)
N2 C6 1.335(14)
N3 C7 1.331(18)
N3 C8 1.434(17)
C1 C2 1.485(14)
C2 C3 1.412(17)
C3 C4 1.356(16)
C3 H3A 0.9500
C4 C5 1.399(16)
C4 H4A 0.9500
C5 C6 1.373(15)
C5 H5B 0.9500
C6 C7 1.510(15)
C8 C9 1.26(3)
C8 C13 1.42(2)
C9 C10 1.48(3)
C9 C16 1.56(3)
C10 C11 1.418(18)
C10 H10A 0.9500
C11 C12 1.369(15)
C11 H11A 0.9500
C12 C13 1.412(13)
C12 H12A 0.9500
C13 C14 1.43(2)
C14 C15 1.62(3)
C14 H14A 0.9900
C14 H14B 0.9900
C15 H15A 0.9800
C15 H15B 0.9800
C15 H15C 0.9800
C16 C17 1.44(2)
C16 H16A 0.9900
C16 H16B 0.9900
C17 H17A 0.9800
C17 H17B 0.9800
C17 H17C 0.9800
C18 C23 1.37(2)
C18 C19 1.42(2)
C19 C20 1.406(17)
C19 C26 1.44(2)
C20 C21 1.38(3)
C20 H20A 0.9500
C21 C22 1.32(3)
C21 H21A 0.9500
C22 C23 1.419(19)
C22 H22A 0.9500
C23 C24 1.53(3)
C24 C25 1.48(3)
C24 H24A 0.9900
C24 H24B 0.9900
C25 H25A 0.9800
C25 H25B 0.9800
C25 H25C 0.9800
C26 C27 1.56(2)
C26 H26A 0.9900
C26 H26B 0.9900
C27 H27A 0.9800
C27 H27B 0.9800
C27 H27C 0.9800
Ni1' N2' 1.786(17)
Ni1' N3' 1.875(18)
Ni1' O3' 1.88(2)
Ni1' N1' 1.926(17)
O1' C1' 1.250(19)
O2' C7' 1.29(2)
O3' C28' 1.27(2)
O4' C28' 1.27(3)
O5' C28' 1.32(3)
O5' H5' 0.8400
N1' C1' 1.35(2)
N1' C18' 1.40(2)
N2' C6' 1.31(2)
N2' C2' 1.35(2)
N3' C7' 1.35(3)
N3' C8' 1.46(3)
C1' C2' 1.496(19)
C2' C3' 1.375(19)
C4' C5' 1.35(3)
C4' C3' 1.40(2)
C4' H4'A 0.9500
C3' H3'A 0.9500
C5' C6' 1.41(3)
C5' H5'A 0.9500
C6' C7' 1.48(2)
C8' C13' 1.34(4)
C8' C9' 1.62(4)
C9' C10' 1.29(4)
C9' C16' 1.44(5)
C10' C11' 1.32(3)
C10' H10B 0.9500
C11' C12' 1.33(3)
C11' H11B 0.9500
C12' C13' 1.48(3)
C12' H12B 0.9500
C13' C14' 1.52(3)
C14' C15' 1.526(10)
C14' H14C 0.9900
C14' H14D 0.9900
C15' H15D 0.9800
C15' H15E 0.9800
C15' H15F 0.9800
C16' C17' 1.63(3)
C16' H16C 0.9900
C16' H16D 0.9900
C17' H17D 0.9800
C17' H17E 0.9800
C17' H17F 0.9800
C18' C23' 1.41(3)
C18' C19' 1.41(2)
C19' C20' 1.41(2)
C19' C26' 1.49(3)
C20' C21' 1.38(3)
C20' H20B 0.9500
C21' C22' 1.36(2)
C21' H21B 0.9500
C22' C23' 1.39(2)
C22' H22B 0.9500
C23' C24' 1.52(3)
C24' C25' 1.48(4)
C24' H24C 0.9900
C24' H24D 0.9900
C25' H25D 0.9800
C25' H25E 0.9800
C25' H25F 0.9800
C26' C27' 1.41(3)
C26' H26C 0.9900
C26' H26D 0.9900
C27' H27D 0.9800
C27' H27E 0.9800
C27' H27F 0.9800
C14" C15" 1.33(4)
C14" H14E 0.9900
C14" H14F 0.9900
C15" H15G 0.9800
C15" H15H 0.9800
C15" H15I 0.9800
N4 C29 1.253(19)
N4 C35 1.485(17)
N4 C31 1.672(19)
N4 C33 1.679(19)
C29 C30 1.44(3)
C29 H29A 0.9900
C29 H29B 0.9900
C30 H30A 0.9800
C30 H30B 0.9800
C30 H30C 0.9800
C31 C32 1.51(3)
C31 H31A 0.9900
C31 H31B 0.9900
C32 H32A 0.9800
C32 H32B 0.9800
C32 H32C 0.9800
C33 C34 1.56(2)
C33 H33A 0.9900
C33 H33B 0.9900
C34 H34A 0.9800
C34 H34B 0.9800
C34 H34C 0.9800
C35 C36 1.73(3)
C35 H35A 0.9900
C35 H35B 0.9900
C36 H36A 0.9800
C36 H36B 0.9800
C36 H36C 0.9800
C29' C30' 1.45(3)
C29' H29C 0.9900
C29' H29D 0.9900
C30' H30D 0.9800
C30' H30E 0.9800
C30' H30F 0.9800
C31' C32' 1.72(3)
C31' H31C 0.9900
C31' H31D 0.9900
C32' H32D 0.9800
C32' H32E 0.9800
C32' H32F 0.9800
C33' C34' 1.49(2)
C33' H33C 0.9900
C33' H33D 0.9900
C34' H34D 0.9800
C34' H34E 0.9800
C34' H34F 0.9800
C35' C36' 1.72(2)
C35' H35C 0.9900
C35' H35D 0.9900
C36' H36D 0.9800
C36' H36E 0.9800
C36' H36F 0.9800

loop_
_geom_torsion_atom_site_label_1
_geom_torsion_atom_site_label_2
_geom_torsion_atom_site_label_3
_geom_torsion_atom_site_label_4
_geom_torsion
N2 Ni1 O3 C28 -12(8)
N1 Ni1 O3 C28 -105.3(12)
N3 Ni1 O3 C28 75.3(12)
N2 Ni1 N1 C1 2.9(14)
O3 Ni1 N1 C1 177.2(13)
N3 Ni1 N1 C1 -5(4)
N2 Ni1 N1 C18 166.9(17)
O3 Ni1 N1 C18 -18.7(16)
N3 Ni1 N1 C18 159(3)
O3 Ni1 N2 C2 -94(7)
N1 Ni1 N2 C2 1.0(15)
N3 Ni1 N2 C2 178.9(16)
O3 Ni1 N2 C6 84(7)
N1 Ni1 N2 C6 178.3(15)
N3 Ni1 N2 C6 -3.7(15)
N2 Ni1 N3 C7 2.1(14)
O3 Ni1 N3 C7 -172.2(13)
N1 Ni1 N3 C7 10(4)
N2 Ni1 N3 C8 -177.0(17)
O3 Ni1 N3 C8 8.6(16)
N1 Ni1 N3 C8 -169(3)
C18 N1 C1 O1 9(2)
Ni1 N1 C1 O1 173.8(13)
C18 N1 C1 C2 -170.8(14)
Ni1 N1 C1 C2 -5.5(17)
C6 N2 C2 C3 -1(2)
Ni1 N2 C2 C3 176.4(13)
C6 N2 C2 C1 178.5(16)
Ni1 N2 C2 C1 -4.3(19)
O1 C1 C2 N2 -173.1(15)
N1 C1 C2 N2 6.2(19)
O1 C1 C2 C3 6(2)
N1 C1 C2 C3 -174.5(15)
N2 C2 C3 C4 -1.4(19)
C1 C2 C3 C4 179.4(13)
C2 C3 C4 C5 2.3(16)
C3 C4 C5 C6 -1.1(16)
C2 N2 C6 C5 2(2)
Ni1 N2 C6 C5 -175.2(12)
C2 N2 C6 C7 -178.3(16)
Ni1 N2 C6 C7 4.5(19)
C4 C5 C6 N2 -1.0(18)
C4 C5 C6 C7 179.4(13)
C8 N3 C7 O2 -2(3)
Ni1 N3 C7 O2 178.8(14)
C8 N3 C7 C6 178.9(15)
Ni1 N3 C7 C6 -0.3(17)
N2 C6 C7 O2 178.3(15)
C5 C6 C7 O2 -2(2)
N2 C6 C7 N3 -2.5(18)
C5 C6 C7 N3 177.1(15)
C7 N3 C8 C9 73(3)
Ni1 N3 C8 C9 -108(2)
C7 N3 C8 C13 -108.3(18)
Ni1 N3 C8 C13 71(2)
C13 C8 C9 C10 0(4)
N3 C8 C9 C10 178.6(19)
C13 C8 C9 C16 -176.4(18)
N3 C8 C9 C16 3(4)
C8 C9 C10 C11 -2(4)
C16 C9 C10 C11 174.8(15)
C9 C10 C11 C12 1(2)
C10 C11 C12 C13 1.9(17)
C11 C12 C13 C8 -3.9(18)
C11 C12 C13 C14 -178.3(14)
C9 C8 C13 C12 3(3)
N3 C8 C13 C12 -176.0(13)
C9 C8 C13 C14 177(2)
N3 C8 C13 C14 -2(2)
C12 C13 C14 C15 -94.7(16)
C8 C13 C14 C15 91(2)
C8 C9 C16 C17 -105(3)
C10 C9 C16 C17 79(3)
C1 N1 C18 C23 -105.1(17)
Ni1 N1 C18 C23 91.2(18)
C1 N1 C18 C19 75.2(18)
Ni1 N1 C18 C19 -88.5(17)
C23 C18 C19 C20 -2.6(19)
N1 C18 C19 C20 177.1(11)
C23 C18 C19 C26 -177.4(14)
N1 C18 C19 C26 2.3(18)
C18 C19 C20 C21 1.7(19)
C26 C19 C20 C21 176.0(14)
C19 C20 C21 C22 0(2)
C20 C21 C22 C23 -1(2)
N1 C18 C23 C22 -178.1(13)
C19 C18 C23 C22 2(2)
N1 C18 C23 C24 4(2)
C19 C18 C23 C24 -176.6(16)
C21 C22 C23 C18 0(2)
C21 C22 C23 C24 178.8(17)
C18 C23 C24 C25 94(2)
C22 C23 C24 C25 -84(2)
C20 C19 C26 C27 1(2)
C18 C19 C26 C27 175.3(12)
Ni1 O3 C28 O4 2.4(18)
Ni1 O3 C28 O5 -173.5(11)
N2' Ni1' O3' C28' -54(25)
N3' Ni1' O3' C28' 81(2)
N1' Ni1' O3' C28' -105.8(19)
N2' Ni1' N1' C1' -5.4(17)
N3' Ni1' N1' C1' -35(5)
O3' Ni1' N1' C1' 172.5(16)
N2' Ni1' N1' C18' 173(2)
N3' Ni1' N1' C18' 144(4)
O3' Ni1' N1' C18' -9.2(19)
N3' Ni1' N2' C6' -9(2)
O3' Ni1' N2' C6' 127(23)
N1' Ni1' N2' C6' 178(2)
N3' Ni1' N2' C2' -179(2)
O3' Ni1' N2' C2' -43(25)
N1' Ni1' N2' C2' 9(2)
N2' Ni1' N3' C7' 3(2)
O3' Ni1' N3' C7' -175(2)
N1' Ni1' N3' C7' 32(6)
N2' Ni1' N3' C8' -165(3)
O3' Ni1' N3' C8' 17(3)
N1' Ni1' N3' C8' -136(4)
C18' N1' C1' O1' 5(3)
Ni1' N1' C1' O1' -176.9(17)
C18' N1' C1' C2' -176.8(17)
Ni1' N1' C1' C2' 2(2)
C6' N2' C2' C3' 0(3)
Ni1' N2' C2' C3' 169.4(18)
C6' N2' C2' C1' -179(2)
Ni1' N2' C2' C1' -10(3)
O1' C1' C2' N2' -177(2)
N1' C1' C2' N2' 5(2)
O1' C1' C2' C3' 4(3)
N1' C1' C2' C3' -174.4(19)
N2' C2' C3' C4' 0(3)
C1' C2' C3' C4' 178.9(19)
C5' C4' C3' C2' 0(3)
C3' C4' C5' C6' 0(3)
C2' N2' C6' C5' 0(4)
Ni1' N2' C6' C5' -169(2)
C2' N2' C6' C7' -179(2)
Ni1' N2' C6' C7' 12(3)
C4' C5' C6' N2' 0(3)
C4' C5' C6' C7' 178(2)
C8' N3' C7' O2' -6(4)
Ni1' N3' C7' O2' -175(2)
C8' N3' C7' C6' 171(2)
Ni1' N3' C7' C6' 2(3)
N2' C6' C7' O2' 168(2)
C5' C6' C7' O2' -10(4)
N2' C6' C7' N3' -9(3)
C5' C6' C7' N3' 173(2)
C7' N3' C8' C13' -93(3)
Ni1' N3' C8' C13' 75(4)
C7' N3' C8' C9' 88(4)
Ni1' N3' C8' C9' -105(4)
C13' C8' C9' C10' -3(6)
N3' C8' C9' C10' 176(3)
C13' C8' C9' C16' 168(3)
N3' C8' C9' C16' -13(6)
C16' C9' C10' C11' -168(4)
C8' C9' C10' C11' 2(6)
C9' C10' C11' C12' 2(5)
C10' C11' C12' C13' -4(4)
N3' C8' C13' C12' -178(2)
C9' C8' C13' C12' 1(5)
N3' C8' C13' C14' -6(4)
C9' C8' C13' C14' 174(3)
C11' C12' C13' C8' 3(4)
C11' C12' C13' C14' -170(2)
C8' C13' C14' C15' -121(3)
C12' C13' C14' C15' 51(3)
C10' C9' C16' C17' 55(6)
C8' C9' C16' C17' -115(4)
C1' N1' C18' C23' -100(2)
Ni1' N1' C18' C23' 81(2)
C1' N1' C18' C19' 85(2)
Ni1' N1' C18' C19' -93.3(19)
N1' C18' C19' C20' -179.3(16)
C23' C18' C19' C20' 6(3)
N1' C18' C19' C26' 3(3)
C23' C18' C19' C26' -171.7(19)
C18' C19' C20' C21' -4(2)
C26' C19' C20' C21' 174.0(17)
C19' C20' C21' C22' 0(3)
C20' C21' C22' C23' 3(3)
C21' C22' C23' C18' 0(3)
C21' C22' C23' C24' 178.3(19)
N1' C18' C23' C22' -178.4(18)
C19' C18' C23' C22' -4(3)
N1' C18' C23' C24' 3(3)
C19' C18' C23' C24' 177.2(19)
C22' C23' C24' C25' -66(3)
C18' C23' C24' C25' 113(2)
C20' C19' C26' C27' 101(2)
C18' C19' C26' C27' -81(3)
Ni1' O3' C28' O4' 3(3)
Ni1' O3' C28' O5' 177.5(19)
C35 N4 C29 C30 169(2)
C31 N4 C29 C30 -55(3)
C33 N4 C29 C30 40(3)
C29 N4 C31 C32 173(2)
C35 N4 C31 C32 -38(2)
C33 N4 C31 C32 66(2)
C29 N4 C33 C34 70.1(16)
C35 N4 C33 C34 -75.4(15)
C31 N4 C33 C34 174.8(13)
C29 N4 C35 C36 57(2)
C31 N4 C35 C36 -77.2(17)
C33 N4 C35 C36 -172.7(13)
